data_4304744
loop_
_publ_author_name
'Elena Levi'
'Ariel Mitelman'
'Olivier Isnard'
'Michela Brunelli'
'Doron Aurbach'

_publ_contact_author_address
;
      Chemical Department
      Bar-Ilan University
      52900 Ramat-Gan
      Israel
;
_publ_contact_author_email elenal@mail.biu.ac.il
_publ_contact_author_fax '972 9738 4053'
_publ_contact_author_name 'Prof. Elena Levi'
_publ_contact_author_phone '972 3531 8954'
_publ_section_title
;
Phase Diagram of Mg Insertion into Chevrel Phases, MgxMo6T8 (T = S, Se). 3.
The Crystal Structure of Triclinic Mg2Mo6Se8
;
_journal_name_full 'Inorganic Chemistry'
_journal_page_first 1975
_journal_page_last 1983
_journal_paper_doi 10.1021/ic702311f
_journal_volume 47
_journal_year 2008
_chemical_formula_moiety 'Mg Mo3 Se4'
_chemical_formula_sum 'Mg Mo3 Se4'
_chemical_formula_weight 627.78
_chemical_name_common 'Chevrel phase'
_chemical_name_systematic
;
zinc dihydroxide divanadate dihydrate
;
_space_group_IT_number 2
_symmetry_cell_setting triclinic
_symmetry_space_group_name_Hall '-P 1'
_symmetry_space_group_name_H-M 'P -1'
_cell_angle_alpha 93.030(3)
_cell_angle_beta 96.230(3)
_cell_angle_gamma 94.375(4)
_cell_formula_units_Z 2
_cell_length_a 6.8781(3)
_cell_length_b 6.8881(3)
_cell_length_c 6.9299(3)
_cell_measurement_temperature 573
_cell_volume 324.81(2)
_computing_structure_refinement FULLPROF
_diffrn_ambient_temperature 573
_diffrn_measurement_device_type D1A(ILL)
_diffrn_radiation_monochromator none
_diffrn_radiation_probe neutron
_diffrn_source 'nuclear reactor'
_exptl_crystal_density_diffrn 6.418
_exptl_crystal_density_method 'not measured'
_pd_char_colour black
_pd_instr_location ' ?'
_pd_meas_2theta_range_inc 0.05002
_pd_meas_2theta_range_max 151.95000
_pd_meas_2theta_range_min 3.30000
_pd_meas_number_of_points 2974
_pd_proc_2theta_range_inc 0.050000
_pd_proc_2theta_range_max 153.7770
_pd_proc_2theta_range_min 5.1270
_pd_proc_ls_background_function 'square polynomial for each range'
_pd_proc_ls_pref_orient_corr ' ?'
_pd_proc_ls_profile_function pseudo-Voigt
_pd_proc_ls_prof_R_factor 3.2920
_pd_proc_ls_prof_wR_expected 30.4212
_pd_proc_ls_prof_wR_factor 4.2537
_pd_spec_mounting ' powder '
_pd_spec_mount_mode transmission
_pd_spec_shape irregular
_refine_ls_goodness_of_fit_all 0.1659
_refine_ls_number_parameters 49
_refine_ls_number_restraints 0
_refine_ls_R_I_factor 5.7249
_refine_ls_shift/su_max 0.01
_cod_data_source_file ic702311f-file001.cif
_cod_data_source_block Mg2Mo6Se8
_cod_depositor_comments
;
The following automatic conversions were performed:
'_symmetry_cell_setting' value 'Triclinic' changed to 'triclinic'
according to '/home/saulius/struct/CIF-dictionaries/cif_core.dic'
dictionary named 'cif_core.dic' version 2.4.1 from 2010-06-29.

Automatic conversion script
Id: cif_fix_enum 1527 2010-12-29 10:47:43Z saulius 
;
_cod_database_code 4304744

loop_
_symmetry_equiv_pos_as_xyz
x,y,z
-x,-y,-z

loop_
_atom_site_label
_atom_site_fract_x
_atom_site_fract_y
_atom_site_fract_z
_atom_site_U_iso_or_equiv
_atom_site_adp_type
_atom_site_occupancy
_atom_site_type_symbol
Mo1 0.2343(12) 0.5479(13) 0.4193(11) 0.01128 Uiso 1.00000 MO
Mo2 0.4147(12) 0.2379(13) 0.5418(12) 0.01128 Uiso 1.00000 MO
Mo3 0.5383(12) 0.4119(12) 0.2419(13) 0.01128 Uiso 1.00000 MO
Se1 0.1270(9) 0.3687(8) 0.7100(9) 0.01432 Uiso 1.00000 SE
Se2 0.3622(10) 0.7225(10) 0.1172(10) 0.01432 Uiso 1.00000 SE
Se3 0.7011(8) 0.1320(9) 0.3804(8) 0.01432 Uiso 1.00000 SE
Se4 0.2088(9) 0.2191(9) 0.2107(8) 0.01432 Uiso 1.00000 SE
Mg1 0.0203(9) 0.9744(10) 0.3949(15) 0.03166 Uiso 0.245(20) MG
Mg2 -0.004(4) 0.550(4) -0.021(3) 0.03166 Uiso 0.29(2) MG
Mg3 0.349(3) 0.040(3) 0.943(2) 0.03166 Uiso 0.457(19) MG

loop_
_atom_site_aniso_label
_atom_site_aniso_U_11
_atom_site_aniso_U_22
_atom_site_aniso_U_33
_atom_site_aniso_U_12
_atom_site_aniso_U_13
_atom_site_aniso_U_23
_atom_site_aniso_type_symbol
? ? ? ? ? ? ? ?

loop_
_atom_type_symbol
_atom_type_description
_atom_type_scat_dispersion_real
_atom_type_scat_dispersion_imag
_atom_type_scat_source
_atom_type_scat_length_neutron
Mo Mo ? ? V.F._Sears_Neutron_News_3_26_(1992) 0.67150
Se Se ? ? V.F._Sears_Neutron_News_3_26_(1992) 0.79700
Mg Mg ? ? V.F._Sears_Neutron_News_3_26_(1992) 0.53750

loop_
_audit_conform.dict_name
_audit_conform.dict_version
_audit_conform.dict_location
cif_core.dic . ftp://ftp.iucr.org/pub/cif_core.dic
cif_pd.dic . ftp://ftp.iucr.org/pub/cif_pd.dic

loop_
_diffrn_radiation_type
_diffrn_radiation_wavelength
neutron 1.91060

loop_
_geom_angle_atom_site_label_1
_geom_angle_atom_site_label_2
_geom_angle_atom_site_label_3
_geom_angle_site_symmetry_1
_geom_angle_site_symmetry_3
_geom_angle
_geom_angle_publ_flag
Se1 Mg1 Se3 2_566 1_465 96.7(9) no
Se1 Mg1 Se3 2_566 2_666 95.1(9) no
Se1 Mg1 Se4 2_566 1_565 130.1(10) no

loop_
_geom_bond_atom_site_label_1
_geom_bond_atom_site_label_2
_geom_bond_site_symmetry_2
_geom_bond_distance
_geom_bond_publ_flag
Mo1 Mo2 1_555 2.681(12) yes
Mo1 Mo2 2_666 2.711(12) yes
Mo1 Mo3 1_555 2.738(12) yes
Mo1 Mo3 2_666 2.665(12) yes
Mo2 Mo3 1_555 2.640(12) yes
Mo2 Mo3 2_666 2.750(12) yes
Mo1 Se1 1_555 2.564(10) yes
Mo1 Se1 2_566 2.664(10) yes
Mo1 Se2 1_555 2.666(10) yes
Mo1 Se3 2_666 2.526(11) yes
Mo1 Se4 1_555 2.605(11) yes
Mo2 Se1 1_555 2.598(10) yes
Mo2 Se2 2_666 2.663(11) yes
Mo2 Se3 1_555 2.505(10) yes
Mo2 Se3 2_656 2.710(11) yes
Mo2 Se4 1_555 2.554(10) yes
Mo3 Se1 2_666 2.635(10) yes
Mo3 Se2 1_555 2.675(11) yes
Mo3 Se2 2_665 2.782(11) yes
Mo3 Se3 1_555 2.486(10) yes
Mo3 Se4 1_555 2.520(10) yes
Mg1 Se1 2_566 2.537(9) yes
Mg1 Se3 1_465 2.518(8) yes
Mg1 Se3 2_666 2.514(10) yes
Mg1 Se4 1_565 2.530(10) yes
Mg2 Se1 1_554 2.477(25) yes
Mg2 Se1 2_566 2.453(22) yes
Mg2 Se2 1_555 2.754(29) yes
Mg2 Se4 2_565 2.526(27) yes
Mg3 Se2 1_546 2.558(20) yes
Mg3 Se2 2_666 2.556(21) yes
Mg3 Se3 2_656 2.459(17) yes
Mg3 Se4 1_556 2.493(18) yes
Mo1 Mg2 2_565 3.042(22) yes
Mg1 Mg1 2_576 1.541(14) yes
Mg2 Mg2 2_565 0.772(40) yes
Mg3 Mg3 2_657 2.256(27) yes

loop_
_geom_hbond_atom_site_label_D
_geom_hbond_atom_site_label_H
_geom_hbond_atom_site_label_A
_geom_hbond_site_symmetry_A
_geom_hbond_distance_DH
_geom_hbond_distance_HA
_geom_hbond_distance_DA
_geom_hbond_angle_DHA
? ? ? ? ? ? ? ?
